data_1532349
loop_
_publ_author_name
'Stange, M.'
'Linden, J.'
'Kjekshus, A.'
'Weller, M.T.'
'Binsted, N.'
'Fjellvag, H.'
'Hauback, B.C.'

_publ_section_title
;
 Structural aspects of Pr1-x Srx Fe O3-w
;
_journal_name_full 'Journal of Solid State Chemistry'
_journal_page_first 148
_journal_page_last 163
_journal_volume 173
_journal_year 2003
_chemical_formula_sum 'Fe O2.983 Pr0.5 Sr0.5'
_chemical_name_systematic '(Pr0.5 Sr0.5) Fe O2.983'
_space_group_IT_number 74
_symmetry_space_group_name_Hall '-I 2b 2'
_symmetry_space_group_name_H-M 'I m m a'
_cell_angle_alpha 90
_cell_angle_beta 90
_cell_angle_gamma 90
_cell_formula_units_Z 4
_cell_length_a 5.4695
_cell_length_b 7.7354
_cell_length_c 5.5036
_cell_volume 232.851
_citation_journal_id_ASTM JSSCBI
_cod_data_source_file Stange_JSSCBI_2003_1581.cif
_cod_data_source_block Fe1O2.983Pr0.5Sr0.5
_cod_original_cell_volume 232.8506
_cod_original_formula_sum 'Fe1 O2.983 Pr0.5 Sr0.5'
_cod_database_code 1532349

loop_
_symmetry_equiv_pos_as_xyz
x,y,z
-x,-y+1/2,z
x,-y,-z
-x,y+1/2,-z
-x,-y,-z
x,y-1/2,-z
-x,y,z
x,-y-1/2,z
x+1/2,y+1/2,z+1/2
-x+1/2,-y+1,z+1/2
x+1/2,-y+1/2,-z+1/2
-x+1/2,y+1,-z+1/2
-x+1/2,-y+1/2,-z+1/2
x+1/2,y,-z+1/2
-x+1/2,y+1/2,z+1/2
x+1/2,-y,z+1/2

loop_
_atom_site_label
_atom_site_type_symbol
_atom_site_fract_x
_atom_site_fract_y
_atom_site_fract_z
_atom_site_occupancy
_atom_site_U_iso_or_equiv
Pr1 Pr+3 0 0.25 0.0012 0.5 0.0
O2 O-2 0.25 -0.0279 0.75 0.994 0.0
Sr1 Sr+2 0 0.25 0.0012 0.5 0.0
Fe1 Fe+3 0.5 0 0 1 0.0
O1 O-2 0.5 0.25 -0.0517 0.994 0.0
